data_2014179
loop_
_publ_author_name
'Low, John N.'
'Cobo, Justo'
'Mera, Jaime'
'Quiroga, Jairo'
'Glidewell, Christopher'

_publ_section_title
;3-<i>tert</i>-Butyl-7,7-dimethyl-1-phenyl-5,6,7,8-tetrahydroimidazo[3,4-<i>b</i>]quinolin-5-one
 and
 2,8,8-trimethyl-5-phenyl-6,7,8,9-tetrahydroimidazo[2,3-<i>a</i>]quinolin-6-one:
 chains generated by C---H&#x00B7;&#x00B7;&#x00B7;N hydrogen bonds
;
_journal_issue 7
_journal_name_full 'Acta Crystallographica Section C'
_journal_page_first o479
_journal_page_last o482
_journal_paper_doi 10.1107/S0108270104011291
_journal_volume 60
_journal_year 2004
_chemical_formula_iupac 'C22 H25 N3 O'
_chemical_formula_moiety 'C22 H25 N3 O'
_chemical_formula_sum 'C22 H25 N3 O'
_chemical_formula_weight 347.45
_chemical_melting_point 413
_chemical_name_systematic
;
3-tert-Butyl-7,7-dimethyl-1-phenyl-5,6,7,8-
tetrahydroimidazo[3,4-b]quinolin-5-one
;
_space_group_IT_number 2
_symmetry_cell_setting triclinic
_symmetry_space_group_name_Hall '-P 1'
_symmetry_space_group_name_H-M 'P -1'
_atom_sites_solution_hydrogens geom
_atom_sites_solution_primary direct
_atom_sites_solution_secondary difmap
_cell_angle_alpha 71.722(2)
_cell_angle_beta 85.780(3)
_cell_angle_gamma 85.306(3)
_cell_formula_units_Z 2
_cell_length_a 6.1514(2)
_cell_length_b 10.3171(5)
_cell_length_c 15.7351(8)
_cell_measurement_reflns_used 4348
_cell_measurement_temperature 120(2)
_cell_measurement_theta_max 27.60
_cell_measurement_theta_min 3.33
_cell_volume 943.84(7)
_computing_cell_refinement 'DENZO--SMN (Otwinowski & Minor, 1997)'
_computing_data_collection 'KappaCCD Server Software (Nonius, 1997)'
_computing_data_reduction DENZO--SMN
_computing_molecular_graphics 'PLATON (Spek, 2003)'
_computing_publication_material 'SHELXL97 and PRPKAPPA (Ferguson, 1999)'
_computing_structure_refinement 'OSCAIL and SHELXS97 (Sheldrick, 1997)'
_computing_structure_solution 'OSCAIL (McArdle, 2003) and SHELXS97 (Sheldrick, 1997)'
_diffrn_ambient_temperature 120(2)
_diffrn_measured_fraction_theta_full 0.994
_diffrn_measured_fraction_theta_max 0.994
_diffrn_measurement_device_type 'Nonius KappaCCD'
_diffrn_measurement_method '\f scans, and \w scans with \k offsets'
_diffrn_radiation_monochromator graphite
_diffrn_radiation_source 'rotating anode'
_diffrn_radiation_type 'Mo K\a'
_diffrn_radiation_wavelength 0.71073
_diffrn_reflns_av_R_equivalents 0.1046
_diffrn_reflns_av_sigmaI/netI 0.0756
_diffrn_reflns_limit_h_max 8
_diffrn_reflns_limit_h_min -7
_diffrn_reflns_limit_k_max 13
_diffrn_reflns_limit_k_min -13
_diffrn_reflns_limit_l_max 20
_diffrn_reflns_limit_l_min -20
_diffrn_reflns_number 21211
_diffrn_reflns_theta_full 27.60
_diffrn_reflns_theta_max 27.60
_diffrn_reflns_theta_min 3.33
_diffrn_standards_decay_% negligible
_exptl_absorpt_coefficient_mu 0.076
_exptl_absorpt_correction_T_max 0.994
_exptl_absorpt_correction_T_min 0.964
_exptl_absorpt_correction_type multi-scan
_exptl_absorpt_process_details '(SORTAV; Blessing, 1995, 1997)'
_exptl_crystal_colour colourless
_exptl_crystal_density_diffrn 1.223
_exptl_crystal_density_method 'not measured'
_exptl_crystal_description needle
_exptl_crystal_F_000 372
_exptl_crystal_size_max 0.18
_exptl_crystal_size_mid 0.08
_exptl_crystal_size_min 0.08
_refine_diff_density_max 0.205
_refine_diff_density_min -0.250
_refine_ls_extinction_method none
_refine_ls_goodness_of_fit_ref 1.023
_refine_ls_hydrogen_treatment constr
_refine_ls_matrix_type full
_refine_ls_number_parameters 240
_refine_ls_number_reflns 4348
_refine_ls_number_restraints 0
_refine_ls_restrained_S_all 1.023
_refine_ls_R_factor_all 0.1123
_refine_ls_R_factor_gt 0.0592
_refine_ls_shift/su_max 0.000
_refine_ls_shift/su_mean 0.000
_refine_ls_structure_factor_coef Fsqd
_refine_ls_weighting_details 'w=1/[\s^2^(Fo^2^)+(0.0633P)^2^+0.3463P] where P=(Fo^2^+2Fc^2^)/3'
_refine_ls_weighting_scheme calc
_refine_ls_wR_factor_gt 0.1367
_refine_ls_wR_factor_ref 0.1600
_reflns_number_gt 2666
_reflns_number_total 4348
_reflns_threshold_expression I>2\s(I)
_cod_data_source_file gg1220.cif
_cod_data_source_block I
_cod_depositor_comments
;
The following automatic conversions were performed:

'_exptl_absorpt_correction_type' value 'Multi-scan' changed to
'multi-scan' according to
/home/saulius/struct/CIF-dictionaries/cif_core.dic dictionary named
'cif_core.dic' version 2.4.1 from 2010-06-29.

Automatic conversion script
Id: cif_fix_values 1715 2011-07-08 13:25:40Z adriana 
;
_cod_database_code 2014179
_cod_database_fobs_code 2014179

loop_
_symmetry_equiv_pos_as_xyz
'x, y, z'
'-x, -y, -z'

loop_
_atom_site_label
_atom_site_fract_x
_atom_site_fract_y
_atom_site_fract_z
_atom_site_U_iso_or_equiv
_atom_site_adp_type
_atom_site_calc_flag
_atom_site_refinement_flags
_atom_site_occupancy
_atom_site_disorder_assembly
_atom_site_disorder_group
_atom_site_type_symbol
N1 0.4926(3) 0.63590(17) 0.29289(11) 0.0294(4) Uani d . 1 . . N
C11 0.3406(3) 0.7490(2) 0.28932(14) 0.0300(5) Uani d . 1 . . C
C12 0.3974(4) 0.8816(2) 0.24695(15) 0.0352(5) Uani d . 1 . . C
C13 0.2449(4) 0.9890(2) 0.24520(16) 0.0401(6) Uani d . 1 . . C
C14 0.0383(4) 0.9640(3) 0.28538(16) 0.0408(6) Uani d . 1 . . C
C15 -0.0151(4) 0.8318(2) 0.32808(15) 0.0381(5) Uani d . 1 . . C
C16 0.1342(3) 0.7228(2) 0.33087(15) 0.0342(5) Uani d . 1 . . C
N2 0.4543(3) 0.51076(18) 0.35583(12) 0.0318(4) Uani d . 1 . . N
C3 0.6170(3) 0.4233(2) 0.34732(14) 0.0295(5) Uani d . 1 . . C
C31 0.6163(3) 0.2757(2) 0.40451(14) 0.0326(5) Uani d . 1 . . C
C32 0.4554(4) 0.2600(3) 0.48550(16) 0.0427(6) Uani d . 1 . . C
C33 0.5456(4) 0.1925(2) 0.34698(17) 0.0427(6) Uani d . 1 . . C
C34 0.8452(4) 0.2235(3) 0.43831(17) 0.0465(6) Uani d . 1 . . C
C4A 1.0614(3) 0.5607(2) 0.16742(13) 0.0269(5) Uani d . 1 . . C
C3A 0.7706(3) 0.4904(2) 0.27701(13) 0.0279(5) Uani d . 1 . . C
C4 0.9659(3) 0.4585(2) 0.23619(13) 0.0285(5) Uani d . 1 . . C
C5 1.2720(3) 0.5296(2) 0.12364(14) 0.0294(5) Uani d . 1 . . C
O5 1.3606(2) 0.41429(16) 0.14590(10) 0.0391(4) Uani d . 1 . . O
C6 1.3728(3) 0.6460(2) 0.05286(14) 0.0330(5) Uani d . 1 . . C
C7 1.2080(3) 0.7542(2) -0.00153(14) 0.0310(5) Uani d . 1 . . C
C71 1.0758(4) 0.6924(2) -0.05632(15) 0.0381(5) Uani d . 1 . . C
C72 1.3302(4) 0.8716(2) -0.06540(16) 0.0429(6) Uani d . 1 . . C
C8 1.0557(3) 0.8051(2) 0.06407(14) 0.0322(5) Uani d . 1 . . C
C8A 0.9560(3) 0.6933(2) 0.13889(14) 0.0281(5) Uani d . 1 . . C
N9 0.7658(3) 0.72708(17) 0.17598(11) 0.0290(4) Uani d . 1 . . N
C9A 0.6834(3) 0.6263(2) 0.24410(14) 0.0281(5) Uani d . 1 . . C
H12 0.5392 0.8990 0.2194 0.042 Uiso calc R 1 . . H
H13 0.2826 1.0804 0.2162 0.048 Uiso calc R 1 . . H
H14 -0.0660 1.0380 0.2834 0.049 Uiso calc R 1 . . H
H15 -0.1566 0.8149 0.3561 0.046 Uiso calc R 1 . . H
H16 0.0963 0.6316 0.3607 0.041 Uiso calc R 1 . . H
H32A 0.4968 0.3163 0.5209 0.064 Uiso calc R 1 . . H
H32B 0.4586 0.1639 0.5226 0.064 Uiso calc R 1 . . H
H32C 0.3077 0.2897 0.4648 0.064 Uiso calc R 1 . . H
H33A 0.3961 0.2229 0.3288 0.064 Uiso calc R 1 . . H
H33B 0.5512 0.0953 0.3818 0.064 Uiso calc R 1 . . H
H33C 0.6443 0.2062 0.2935 0.064 Uiso calc R 1 . . H
H34A 0.9478 0.2264 0.3871 0.070 Uiso calc R 1 . . H
H34B 0.8406 0.1292 0.4782 0.070 Uiso calc R 1 . . H
H34C 0.8933 0.2817 0.4712 0.070 Uiso calc R 1 . . H
H4 1.0330 0.3685 0.2549 0.034 Uiso calc R 1 . . H
H6A 1.4670 0.6087 0.0112 0.040 Uiso calc R 1 . . H
H6B 1.4675 0.6910 0.0819 0.040 Uiso calc R 1 . . H
H71A 0.9769 0.7637 -0.0933 0.057 Uiso calc R 1 . . H
H71B 0.9905 0.6197 -0.0157 0.057 Uiso calc R 1 . . H
H71C 1.1755 0.6541 -0.0951 0.057 Uiso calc R 1 . . H
H72A 1.4173 0.9110 -0.0310 0.064 Uiso calc R 1 . . H
H72B 1.2251 0.9420 -0.0992 0.064 Uiso calc R 1 . . H
H72C 1.4269 0.8374 -0.1070 0.064 Uiso calc R 1 . . H
H8A 1.1388 0.8603 0.0902 0.039 Uiso calc R 1 . . H
H8B 0.9369 0.8658 0.0305 0.039 Uiso calc R 1 . . H

loop_
_atom_site_aniso_label
_atom_site_aniso_U_11
_atom_site_aniso_U_22
_atom_site_aniso_U_33
_atom_site_aniso_U_12
_atom_site_aniso_U_13
_atom_site_aniso_U_23
N1 0.0281(9) 0.0301(10) 0.0288(10) 0.0010(7) 0.0018(7) -0.0089(8)
C11 0.0303(11) 0.0353(12) 0.0266(11) 0.0046(9) -0.0054(8) -0.0133(10)
C12 0.0328(12) 0.0357(13) 0.0364(13) 0.0024(9) -0.0001(9) -0.0119(10)
C13 0.0425(14) 0.0372(13) 0.0396(14) 0.0068(10) -0.0008(10) -0.0132(11)
C14 0.0386(13) 0.0461(15) 0.0409(14) 0.0124(11) -0.0029(10) -0.0215(12)
C15 0.0295(12) 0.0505(15) 0.0378(13) 0.0041(10) 0.0005(9) -0.0211(12)
C16 0.0305(12) 0.0399(13) 0.0348(12) 0.0000(10) -0.0001(9) -0.0159(10)
N2 0.0304(10) 0.0340(10) 0.0299(10) -0.0015(8) -0.0013(7) -0.0084(8)
C3 0.0280(11) 0.0344(12) 0.0278(11) -0.0008(9) -0.0029(8) -0.0121(9)
C31 0.0303(11) 0.0343(12) 0.0293(12) -0.0003(9) -0.0011(9) -0.0047(9)
C32 0.0394(13) 0.0441(14) 0.0367(14) -0.0045(11) 0.0056(10) -0.0026(11)
C33 0.0480(14) 0.0329(13) 0.0457(15) 0.0006(10) -0.0054(11) -0.0099(11)
C34 0.0377(13) 0.0521(16) 0.0377(14) 0.0019(11) -0.0042(10) 0.0026(12)
C4A 0.0262(10) 0.0310(11) 0.0259(11) -0.0005(8) -0.0018(8) -0.0126(9)
C3A 0.0272(10) 0.0313(11) 0.0259(11) -0.0009(8) -0.0037(8) -0.0096(9)
C4 0.0292(11) 0.0292(11) 0.0276(11) 0.0032(9) -0.0048(8) -0.0100(9)
C5 0.0291(11) 0.0369(13) 0.0245(11) 0.0012(9) -0.0035(8) -0.0131(10)
O5 0.0382(9) 0.0386(9) 0.0342(9) 0.0096(7) 0.0027(7) -0.0064(7)
C6 0.0292(11) 0.0376(12) 0.0328(12) -0.0021(9) 0.0021(9) -0.0127(10)
C7 0.0369(12) 0.0251(11) 0.0321(12) -0.0050(9) 0.0037(9) -0.0109(9)
C71 0.0507(14) 0.0336(12) 0.0295(12) -0.0035(10) -0.0047(10) -0.0085(10)
C72 0.0518(15) 0.0335(13) 0.0423(14) -0.0092(11) 0.0136(11) -0.0122(11)
C8 0.0353(12) 0.0273(11) 0.0347(12) -0.0023(9) 0.0026(9) -0.0114(10)
C8A 0.0291(11) 0.0304(11) 0.0274(11) -0.0033(9) -0.0018(8) -0.0123(9)
N9 0.0301(9) 0.0292(10) 0.0292(10) -0.0009(7) -0.0008(7) -0.0117(8)
C9A 0.0267(11) 0.0334(11) 0.0267(11) -0.0016(9) -0.0025(8) -0.0127(9)

loop_
_atom_type_symbol
_atom_type_description
_atom_type_scat_dispersion_real
_atom_type_scat_dispersion_imag
_atom_type_scat_source
C C 0.0033 0.0016 'International Tables Vol C Tables 4.2.6.8 and 6.1.1.4'
H H 0.0000 0.0000 'International Tables Vol C Tables 4.2.6.8 and 6.1.1.4'
N N 0.0061 0.0033 'International Tables Vol C Tables 4.2.6.8 and 6.1.1.4'
O O 0.0106 0.0060 'International Tables Vol C Tables 4.2.6.8 and 6.1.1.4'

loop_
_geom_angle_atom_site_label_1
_geom_angle_atom_site_label_2
_geom_angle_atom_site_label_3
_geom_angle
_geom_angle_publ_flag
C9A N1 N2 110.12(16) no
C9A N1 C11 131.16(18) no
N2 N1 C11 118.72(16) no
C12 C11 C16 120.7(2) no
C12 C11 N1 120.93(19) no
C16 C11 N1 118.3(2) no
C11 C12 C13 119.2(2) no
C11 C12 H12 120.4 no
C13 C12 H12 120.4 no
C14 C13 C12 120.6(2) no
C14 C13 H13 119.7 no
C12 C13 H13 119.7 no
C15 C14 C13 119.6(2) no
C15 C14 H14 120.2 no
C13 C14 H14 120.2 no
C14 C15 C16 121.0(2) no
C14 C15 H15 119.5 no
C16 C15 H15 119.5 no
C15 C16 C11 118.9(2) no
C15 C16 H16 120.5 no
C11 C16 H16 120.5 no
C3 N2 N1 107.77(17) no
N2 C3 C3A 109.97(19) no
N2 C3 C31 120.21(19) no
C3A C3 C31 129.76(18) no
C3 C31 C32 110.35(18) no
C3 C31 C33 107.90(18) no
C32 C31 C33 109.42(19) no
C3 C31 C34 110.33(18) no
C32 C31 C34 108.67(18) no
C33 C31 C34 110.15(19) no
C31 C32 H32A 109.5 no
C31 C32 H32B 109.5 no
H32A C32 H32B 109.5 no
C31 C32 H32C 109.5 no
H32A C32 H32C 109.5 no
H32B C32 H32C 109.5 no
C31 C33 H33A 109.5 no
C31 C33 H33B 109.5 no
H33A C33 H33B 109.5 no
C31 C33 H33C 109.5 no
H33A C33 H33C 109.5 no
H33B C33 H33C 109.5 no
C31 C34 H34A 109.5 no
C31 C34 H34B 109.5 no
H34A C34 H34B 109.5 no
C31 C34 H34C 109.5 no
H34A C34 H34C 109.5 no
H34B C34 H34C 109.5 no
C4 C4A C8A 119.88(18) no
C4 C4A C5 119.54(18) no
C8A C4A C5 120.58(18) no
C4 C3A C9A 116.53(19) no
C4 C3A C3 138.5(2) no
C9A C3A C3 104.99(17) no
C4A C4 C3A 118.51(19) no
C4A C4 H4 120.7 no
C3A C4 H4 120.7 no
O5 C5 C4A 121.01(19) no
O5 C5 C6 121.91(19) no
C4A C5 C6 117.06(18) no
C5 C6 C7 114.52(17) no
C5 C6 H6A 108.6 no
C7 C6 H6A 108.6 no
C5 C6 H6B 108.6 no
C7 C6 H6B 108.6 no
H6A C6 H6B 107.6 no
C72 C7 C8 110.44(17) no
C72 C7 C71 108.81(18) no
C8 C7 C71 109.99(18) no
C72 C7 C6 109.24(18) no
C8 C7 C6 108.03(18) no
C71 C7 C6 110.32(17) no
C7 C71 H71A 109.5 no
C7 C71 H71B 109.5 no
H71A C71 H71B 109.5 no
C7 C71 H71C 109.5 no
H71A C71 H71C 109.5 no
H71B C71 H71C 109.5 no
C7 C72 H72A 109.5 no
C7 C72 H72B 109.5 no
H72A C72 H72B 109.5 no
C7 C72 H72C 109.5 no
H72A C72 H72C 109.5 no
H72B C72 H72C 109.5 no
C8A C8 C7 114.17(17) no
C8A C8 H8A 108.7 no
C7 C8 H8A 108.7 no
C8A C8 H8B 108.7 no
C7 C8 H8B 108.7 no
H8A C8 H8B 107.6 no
N9 C8A C4A 123.13(19) no
N9 C8A C8 116.16(18) no
C4A C8A C8 120.71(18) no
C8A N9 C9A 114.87(18) no
N9 C9A N1 125.79(19) no
N9 C9A C3A 127.03(18) no
N1 C9A C3A 107.15(18) no

loop_
_geom_bond_atom_site_label_1
_geom_bond_atom_site_label_2
_geom_bond_site_symmetry_2
_geom_bond_distance
_geom_bond_publ_flag
N1 N2 . 1.384(2) y
N2 C3 . 1.320(3) y
C3 C3A . 1.438(3) y
C3A C4 . 1.386(3) y
C4 C4A . 1.386(3) y
C4A C5 . 1.482(3) y
C5 C6 . 1.500(3) y
C6 C7 . 1.532(3) y
C7 C8 . 1.529(3) y
C8 C8A . 1.500(3) y
C8A N9 . 1.338(3) y
N9 C9A . 1.340(3) y
C9A N1 . 1.368(3) y
C3A C9A . 1.408(3) y
C4A C8A . 1.416(3) y
N1 C11 . 1.424(3) no
C11 C12 . 1.383(3) no
C11 C16 . 1.391(3) no
C12 C13 . 1.386(3) no
C12 H12 . 0.95 no
C13 C14 . 1.383(3) no
C13 H13 . 0.95 no
C14 C15 . 1.373(3) no
C14 H14 . 0.95 no
C15 C16 . 1.384(3) no
C15 H15 . 0.95 no
C16 H16 . 0.95 no
C3 C31 . 1.506(3) no
C31 C32 . 1.530(3) no
C31 C33 . 1.534(3) no
C31 C34 . 1.537(3) no
C32 H32A . 0.98 no
C32 H32B . 0.98 no
C32 H32C . 0.98 no
C33 H33A . 0.98 no
C33 H33B . 0.98 no
C33 H33C . 0.98 no
C34 H34A . 0.98 no
C34 H34B . 0.98 no
C34 H34C . 0.98 no
C4 H4 . 0.95 no
C5 O5 . 1.223(2) no
C6 H6A . 0.99 no
C6 H6B . 0.99 no
C7 C72 . 1.522(3) no
C7 C71 . 1.531(3) no
C71 H71A . 0.98 no
C71 H71B . 0.98 no
C71 H71C . 0.98 no
C72 H72A . 0.98 no
C72 H72B . 0.98 no
C72 H72C . 0.98 no
C8 H8A . 0.99 no
C8 H8B . 0.99 no

loop_
_geom_hbond_atom_site_label_D
_geom_hbond_atom_site_label_H
_geom_hbond_atom_site_label_A
_geom_hbond_site_symmetry_A
_geom_hbond_distance_DH
_geom_hbond_distance_HA
_geom_hbond_distance_DA
_geom_hbond_angle_DHA
_geom_hbond_publ_flag
C6 H6B N9 1_655 0.99 2.56 3.512(3) 161 y

loop_
_geom_torsion_atom_site_label_1
_geom_torsion_atom_site_label_2
_geom_torsion_atom_site_label_3
_geom_torsion_atom_site_label_4
_geom_torsion
_geom_torsion_publ_flag
C9A N1 C11 C12 -17.0(3) no
N2 N1 C11 C12 161.83(19) no
C9A N1 C11 C16 164.1(2) no
N2 N1 C11 C16 -17.1(3) no
C16 C11 C12 C13 -0.9(3) no
N1 C11 C12 C13 -179.79(19) no
C11 C12 C13 C14 0.1(3) no
C12 C13 C14 C15 0.6(3) no
C13 C14 C15 C16 -0.6(3) no
C14 C15 C16 C11 -0.2(3) no
C12 C11 C16 C15 0.9(3) no
N1 C11 C16 C15 179.86(18) no
C9A N1 N2 C3 0.0(2) no
C11 N1 N2 C3 -179.07(17) no
N1 N2 C3 C3A 0.2(2) no
N1 N2 C3 C31 -177.34(17) no
N2 C3 C31 C32 -17.7(3) no
C3A C3 C31 C32 165.3(2) no
N2 C3 C31 C33 101.8(2) no
C3A C3 C31 C33 -75.2(3) no
N2 C3 C31 C34 -137.9(2) no
C3A C3 C31 C34 45.2(3) no
N2 C3 C3A C4 -179.8(2) no
C31 C3 C3A C4 -2.6(4) no
N2 C3 C3A C9A -0.3(2) no
C31 C3 C3A C9A 176.94(19) no
C8A C4A C4 C3A -1.6(3) no
C5 C4A C4 C3A 179.07(18) no
C9A C3A C4 C4A 0.4(3) no
C3 C3A C4 C4A 180.0(2) no
C4 C4A C5 O5 1.7(3) no
C8A C4A C5 O5 -177.62(19) no
C4 C4A C5 C6 -176.99(18) no
C8A C4A C5 C6 3.7(3) no
O5 C5 C6 C7 148.82(19) no
C4A C5 C6 C7 -32.5(3) no
C5 C6 C7 C72 175.44(18) no
C5 C6 C7 C8 55.3(2) no
C5 C6 C7 C71 -65.0(2) no
C72 C7 C8 C8A -170.53(18) no
C71 C7 C8 C8A 69.4(2) no
C6 C7 C8 C8A -51.1(2) no
C4 C4A C8A N9 0.7(3) no
C5 C4A C8A N9 -179.98(18) no
C4 C4A C8A C8 -179.51(18) no
C5 C4A C8A C8 -0.2(3) no
C7 C8 C8A N9 -154.76(18) no
C7 C8 C8A C4A 25.5(3) no
C4A C8A N9 C9A 1.4(3) no
C8 C8A N9 C9A -178.38(17) no
C8A N9 C9A N1 179.57(18) no
C8A N9 C9A C3A -2.8(3) no
N2 N1 C9A N9 177.88(18) no
C11 N1 C9A N9 -3.2(3) no
N2 N1 C9A C3A -0.1(2) no
C11 N1 C9A C3A 178.75(19) no
C4 C3A C9A N9 1.9(3) no
C3 C3A C9A N9 -177.76(19) no
C4 C3A C9A N1 179.92(17) no
C3 C3A C9A N1 0.2(2) no

loop_
_cod_related_entry_id
_cod_related_entry_database
_cod_related_entry_code
1 ChemSpider 21134186
